data_7010532
loop_
_publ_author_name
'Barone, Giampaolo'
'Hibbert, Thomas G.'
'Mahon, Mary F.'
'Molloy, Kieran C.'
'Parkin, Ivan P.'
'Price, Louise S.'
'Silaghi-Dumitrescu, Ioan'

_publ_section_title
;
 Structural distortions in homoleptic (RE)4A (E = O, S, Se; A = C, Si,
 Ge, Sn): implications for the CVD of tin sulfides
;
_journal_issue 23
_journal_name_full 'Journal of the Chemical Society, Dalton Transactions'
_journal_page_first 3435
_journal_paper_doi 10.1039/b010157p
_journal_year 2001
_chemical_formula_sum 'C24 H44 S4 Sn'
_chemical_formula_weight 579.52
_chemical_name_systematic
;
?
;
_space_group_IT_number 86
_symmetry_cell_setting tetragonal
_symmetry_space_group_name_Hall '-P 4bc'
_symmetry_space_group_name_H-M 'P 42/n :2'
_atom_sites_solution_hydrogens geom
_atom_sites_solution_primary direct
_atom_sites_solution_secondary difmap
_audit_creation_method SHELXL-97
_cell_angle_alpha 90.00
_cell_angle_beta 90.00
_cell_angle_gamma 90.00
_cell_formula_units_Z 2
_cell_length_a 11.8880(10)
_cell_length_b 11.8880(10)
_cell_length_c 10.2210(10)
_cell_measurement_reflns_used 25
_cell_measurement_temperature 293(2)
_cell_measurement_theta_max 18
_cell_measurement_theta_min 12
_cell_volume 1444.5(2)
_computing_data_reduction 'Denzo and Scalepack (otwinowski & Minor, 1997)'
_computing_molecular_graphics 'ORTEX (P.McArdle, 1995)'
_computing_publication_material 'SHELXL-97/2 (Sheldrick,1997)'
_computing_structure_refinement 'SHELXL-97 (Sheldrick, 1997)'
_computing_structure_solution 'SHELXS-97 (Sheldrick, 1990)'
_diffrn_ambient_temperature 293(2)
_diffrn_measured_fraction_theta_full 1.000
_diffrn_measured_fraction_theta_max 1.000
_diffrn_measurement_device_type KappaCCD
_diffrn_measurement_method KappaCCD
_diffrn_radiation_monochromator graphite
_diffrn_radiation_source 'fine-focus sealed tube'
_diffrn_radiation_type MoK\a
_diffrn_radiation_wavelength 0.71069
_diffrn_reflns_av_R_equivalents 0.0377
_diffrn_reflns_av_sigmaI/netI 0.0429
_diffrn_reflns_limit_h_max 13
_diffrn_reflns_limit_h_min 0
_diffrn_reflns_limit_k_max 13
_diffrn_reflns_limit_k_min -13
_diffrn_reflns_limit_l_max 0
_diffrn_reflns_limit_l_min -11
_diffrn_reflns_number 2383
_diffrn_reflns_theta_full 23.97
_diffrn_reflns_theta_max 23.97
_diffrn_reflns_theta_min 2.42
_exptl_absorpt_coefficient_mu 1.183
_exptl_absorpt_correction_T_max 0.7978
_exptl_absorpt_correction_T_min 0.7978
_exptl_absorpt_correction_type none
_exptl_crystal_density_diffrn 1.332
_exptl_crystal_density_method 'not measured'
_exptl_crystal_F_000 604
_exptl_crystal_size_max 0.20
_exptl_crystal_size_mid 0.20
_exptl_crystal_size_min 0.20
_refine_diff_density_max 0.983
_refine_diff_density_min -0.632
_refine_diff_density_rms 0.133
_refine_ls_extinction_coef 0.0052(11)
_refine_ls_extinction_expression Fc^*^=kFc[1+0.001xFc^2^\l^3^/sin(2\q)]^-1/4^
_refine_ls_extinction_method SHELXL
_refine_ls_goodness_of_fit_ref 1.092
_refine_ls_hydrogen_treatment mixed
_refine_ls_matrix_type full
_refine_ls_number_parameters 67
_refine_ls_number_reflns 1135
_refine_ls_number_restraints 0
_refine_ls_restrained_S_all 1.092
_refine_ls_R_factor_all 0.0615
_refine_ls_R_factor_gt 0.0396
_refine_ls_shift/su_max 0.000
_refine_ls_shift/su_mean 0.000
_refine_ls_structure_factor_coef Fsqd
_refine_ls_weighting_details 'calc w=1/[\s^2^(Fo^2^)+(0.0560P)^2^+0.0000P] where P=(Fo^2^+2Fc^2^)/3'
_refine_ls_weighting_scheme calc
_refine_ls_wR_factor_gt 0.0852
_refine_ls_wR_factor_ref 0.0940
_reflns_number_gt 840
_reflns_number_total 1135
_reflns_threshold_expression >2sigma(I)
_cod_data_source_file b010157p.txt
_cod_data_source_block 97kcm12
_cod_depositor_comments
;
The following automatic conversions were performed:
'_atom_site_symetry_multiplicity' tag replaced with
'_atom_site_symmetry_multiplicity'.

Automatic conversion script
Id: cif_correct_tags 1440 2010-10-19 06:21:57Z saulius 

The following automatic conversions were performed:
'_symmetry_cell_setting' value 'Tetragonal' changed to 'tetragonal'
according to '/home/saulius/struct/CIF-dictionaries/cif_core.dic'
dictionary named 'cif_core.dic' version 2.4.1 from 2010-06-29.

Automatic conversion script
Id: cif_fix_enum 1527 2010-12-29 10:47:43Z saulius 
;
_cod_original_sg_symbol_H-M P42/n
_cod_database_code 7010532

loop_
_symmetry_equiv_pos_as_xyz
'x, y, z'
'-x+1/2, -y+1/2, z'
'-y, x+1/2, z+1/2'
'y+1/2, -x, z+1/2'
'-x, -y, -z'
'x-1/2, y-1/2, -z'
'y, -x-1/2, -z-1/2'
'-y-1/2, x, -z-1/2'

loop_
_atom_site_label
_atom_site_type_symbol
_atom_site_fract_x
_atom_site_fract_y
_atom_site_fract_z
_atom_site_U_iso_or_equiv
_atom_site_adp_type
_atom_site_occupancy
_atom_site_symmetry_multiplicity
_atom_site_calc_flag
_atom_site_refinement_flags
_atom_site_disorder_assembly
_atom_site_disorder_group
Sn1 Sn 0.2500 0.2500 0.2500 0.0491(2) Uani 1 4 d S . .
S1 S 0.16733(10) 0.37829(10) 0.09900(10) 0.0641(3) Uani 1 1 d . . .
C1 C 0.1348(4) 0.5019(4) 0.2011(5) 0.0630(11) Uani 1 1 d . . .
H1 H 0.1966 0.5131 0.2632 0.076 Uiso 1 1 calc R . .
C2 C 0.1280(5) 0.6032(4) 0.1132(6) 0.0841(15) Uani 1 1 d . . .
H2A H 0.0732 0.5891 0.0449 0.101 Uiso 1 1 calc R . .
H2B H 0.2004 0.6150 0.0718 0.101 Uiso 1 1 calc R . .
C3 C 0.0951(5) 0.7083(4) 0.1867(7) 0.0988(19) Uani 1 1 d . . .
H3A H 0.0847 0.7694 0.1250 0.119 Uiso 1 1 calc R . .
H3B H 0.1555 0.7291 0.2457 0.119 Uiso 1 1 calc R . .
C4 C -0.0121(5) 0.6919(4) 0.2644(5) 0.0828(15) Uani 1 1 d . . .
H4A H -0.0261 0.7584 0.3169 0.099 Uiso 1 1 calc R . .
H4B H -0.0748 0.6827 0.2046 0.099 Uiso 1 1 calc R . .
C5 C -0.0048(5) 0.5912(4) 0.3520(5) 0.0832(14) Uani 1 1 d . . .
H5A H -0.0769 0.5796 0.3944 0.100 Uiso 1 1 calc R . .
H5B H 0.0508 0.6051 0.4196 0.100 Uiso 1 1 calc R . .
C6 C 0.0272(5) 0.4858(4) 0.2773(5) 0.0740(14) Uani 1 1 d . . .
H6A H 0.0365 0.4240 0.3383 0.089 Uiso 1 1 calc R . .
H6B H -0.0330 0.4663 0.2175 0.089 Uiso 1 1 calc R . .

loop_
_atom_site_aniso_label
_atom_site_aniso_U_11
_atom_site_aniso_U_22
_atom_site_aniso_U_33
_atom_site_aniso_U_23
_atom_site_aniso_U_13
_atom_site_aniso_U_12
Sn1 0.0496(3) 0.0496(3) 0.0481(3) 0.000 0.000 0.000
S1 0.0721(7) 0.0684(7) 0.0517(6) 0.0022(5) -0.0023(5) 0.0164(6)
C1 0.061(3) 0.062(3) 0.066(2) 0.000(2) -0.011(2) 0.008(2)
C2 0.086(3) 0.070(3) 0.097(4) 0.022(3) 0.031(3) 0.011(3)
C3 0.100(4) 0.054(3) 0.142(5) 0.005(3) 0.031(4) 0.002(3)
C4 0.095(4) 0.059(3) 0.095(4) -0.001(3) 0.013(3) 0.016(2)
C5 0.100(4) 0.077(3) 0.073(3) -0.005(3) 0.016(3) 0.007(3)
C6 0.096(4) 0.060(3) 0.066(3) 0.006(2) 0.024(3) 0.007(2)

loop_
_atom_type_symbol
_atom_type_description
_atom_type_scat_dispersion_real
_atom_type_scat_dispersion_imag
_atom_type_scat_source
C C 0.0033 0.0016 'International Tables Vol C Tables 4.2.6.8 and 6.1.1.4'
H H 0.0000 0.0000 'International Tables Vol C Tables 4.2.6.8 and 6.1.1.4'
S S 0.1246 0.1234 'International Tables Vol C Tables 4.2.6.8 and 6.1.1.4'
Sn Sn -0.6537 1.4246 'International Tables Vol C Tables 4.2.6.8 and 6.1.1.4'

loop_
_geom_angle_atom_site_label_1
_geom_angle_atom_site_label_2
_geom_angle_atom_site_label_3
_geom_angle
_geom_angle_site_symmetry_1
_geom_angle_site_symmetry_3
_geom_angle_publ_flag
S1 Sn1 S1 99.23(5) 7_566 8_656 ?
S1 Sn1 S1 114.82(3) 7_566 . ?
S1 Sn1 S1 114.82(3) 8_656 . ?
S1 Sn1 S1 114.82(3) 7_566 2 ?
S1 Sn1 S1 114.82(3) 8_656 2 ?
S1 Sn1 S1 99.23(5) . 2 ?
C1 S1 Sn1 103.30(15) . . ?
C2 C1 C6 111.3(4) . . ?
C2 C1 S1 108.2(3) . . ?
C6 C1 S1 111.6(3) . . ?
C1 C2 C3 112.3(4) . . ?
C2 C3 C4 111.9(4) . . ?
C5 C4 C3 111.6(5) . . ?
C4 C5 C6 112.0(4) . . ?
C1 C6 C5 111.6(4) . . ?

loop_
_geom_bond_atom_site_label_1
_geom_bond_atom_site_label_2
_geom_bond_distance
_geom_bond_site_symmetry_2
_geom_bond_publ_flag
Sn1 S1 2.3820(11) 7_566 ?
Sn1 S1 2.3820(11) 8_656 ?
Sn1 S1 2.3820(11) . ?
Sn1 S1 2.3820(11) 2 ?
S1 C1 1.843(5) . ?
C1 C2 1.505(6) . ?
C1 C6 1.510(7) . ?
C2 C3 1.508(7) . ?
C3 C4 1.514(8) . ?
C4 C5 1.498(7) . ?
C5 C6 1.515(6) . ?
